data_7011442
loop_
_publ_author_name
'White, Jennifer L.'
'Tanski, Joseph M.'
'Rabinovich, Daniel'

_publ_section_title
;
 Bulky tris(mercaptoimidazolyl)borates: synthesis and molecular
 structures of the Group 12 metal complexes [TmtBu]MBr (M = Zn, Cd, Hg)
;
_journal_issue 15
_journal_name_full 'Journal of the Chemical Society, Dalton Transactions'
_journal_page_first 2987
_journal_paper_doi 10.1039/b111558h
_journal_year 2002
_chemical_formula_sum 'C23 H37 B Br N7 S3 Zn'
_chemical_formula_weight 663.87
_chemical_name_systematic
; 
? 
;
_space_group_IT_number 14
_symmetry_cell_setting monoclinic
_symmetry_space_group_name_Hall '-P 2ybc'
_symmetry_space_group_name_H-M 'P 1 21/c 1'
_atom_sites_solution_hydrogens geom
_atom_sites_solution_primary direct
_atom_sites_solution_secondary difmap
_audit_creation_method SHELXL-97
_cell_angle_alpha 90.00
_cell_angle_beta 109.407(2)
_cell_angle_gamma 90.00
_cell_formula_units_Z 4
_cell_length_a 9.6992(8)
_cell_length_b 33.035(3)
_cell_length_c 10.2817(8)
_cell_measurement_temperature 238(2)
_cell_volume 3107.2(5)
_computing_cell_refinement 'Bruker SMART'
_computing_data_collection 'Bruker SMART'
_computing_data_reduction 'Bruker SAINT'
_computing_molecular_graphics 'Bruker SHELXTL'
_computing_publication_material 'Bruker SHELXTL'
_computing_structure_refinement 'SHELXL-97 (Sheldrick, 1997)'
_computing_structure_solution 'SHELXS-97 (Sheldrick, 1990)'
_diffrn_ambient_temperature 238(2)
_diffrn_measured_fraction_theta_full 0.901
_diffrn_measured_fraction_theta_max 0.901
_diffrn_measurement_device_type 'CCD area detector'
_diffrn_measurement_method 'phi and omega scans'
_diffrn_radiation_monochromator graphite
_diffrn_radiation_source 'fine-focus sealed tube'
_diffrn_radiation_type MoK\a
_diffrn_radiation_wavelength 0.71073
_diffrn_reflns_av_R_equivalents 0.0209
_diffrn_reflns_av_sigmaI/netI 0.0210
_diffrn_reflns_limit_h_max 5
_diffrn_reflns_limit_h_min -12
_diffrn_reflns_limit_k_max 39
_diffrn_reflns_limit_k_min -43
_diffrn_reflns_limit_l_max 13
_diffrn_reflns_limit_l_min -9
_diffrn_reflns_number 20156
_diffrn_reflns_theta_full 28.27
_diffrn_reflns_theta_max 28.27
_diffrn_reflns_theta_min 2.19
_exptl_absorpt_coefficient_mu 2.303
_exptl_absorpt_correction_T_max 0.8024
_exptl_absorpt_correction_T_min 0.6559
_exptl_absorpt_correction_type none
_exptl_crystal_density_diffrn 1.419
_exptl_crystal_density_method 'not measured'
_exptl_crystal_F_000 1368
_exptl_crystal_size_max 0.20
_exptl_crystal_size_mid 0.20
_exptl_crystal_size_min 0.10
_refine_diff_density_max 0.872
_refine_diff_density_min -0.991
_refine_diff_density_rms 0.068
_refine_ls_extinction_coef 0.0012(3)
_refine_ls_extinction_expression Fc^*^=kFc[1+0.001xFc^2^\l^3^/sin(2\q)]^-1/4^
_refine_ls_extinction_method SHELXL
_refine_ls_goodness_of_fit_ref 1.735
_refine_ls_hydrogen_treatment mixed
_refine_ls_matrix_type full
_refine_ls_number_parameters 330
_refine_ls_number_reflns 6938
_refine_ls_number_restraints 0
_refine_ls_restrained_S_all 1.735
_refine_ls_R_factor_all 0.0508
_refine_ls_R_factor_gt 0.0427
_refine_ls_shift/su_max 0.065
_refine_ls_shift/su_mean 0.003
_refine_ls_structure_factor_coef Fsqd
_refine_ls_weighting_details 'calc w=1/[\s^2^(Fo^2^)+(0.0400P)^2^+0.0000P] where P=(Fo^2^+2Fc^2^)/3'
_refine_ls_weighting_scheme calc
_refine_ls_wR_factor_gt 0.1074
_refine_ls_wR_factor_ref 0.1090
_reflns_number_gt 6016
_reflns_number_total 6938
_reflns_threshold_expression >2sigma(I)
_cod_data_source_file b111558h.txt
_cod_data_source_block danzns20
_cod_depositor_comments
;
The following automatic conversions were performed:
'_symmetry_cell_setting' value 'Monoclinic' changed to 'monoclinic'
according to '/home/saulius/struct/CIF-dictionaries/cif_core.dic'
dictionary named 'cif_core.dic' version 2.4.1 from 2010-06-29.

Automatic conversion script
Id: cif_fix_enum 1527 2010-12-29 10:47:43Z saulius 
;
_cod_original_cell_volume 3107.2(4)
_cod_original_sg_symbol_H-M P21/c
_cod_database_code 7011442

loop_
_symmetry_equiv_pos_as_xyz
'x, y, z'
'-x, y+1/2, -z+1/2'
'-x, -y, -z'
'x, -y-1/2, z-1/2'

loop_
_atom_site_label
_atom_site_type_symbol
_atom_site_fract_x
_atom_site_fract_y
_atom_site_fract_z
_atom_site_U_iso_or_equiv
_atom_site_adp_type
_atom_site_occupancy
_atom_site_symmetry_multiplicity
_atom_site_calc_flag
_atom_site_refinement_flags
_atom_site_disorder_assembly
_atom_site_disorder_group
Zn Zn 0.17567(3) 0.126240(9) 0.42519(3) 0.03068(11) Uani 1 1 d . . .
Br Br 0.04004(3) 0.160209(10) 0.54623(4) 0.05098(12) Uani 1 1 d . . .
B B 0.4123(3) 0.07476(10) 0.2780(3) 0.0353(7) Uani 1 1 d . . .
S1 S 0.33217(7) 0.170745(19) 0.36253(7) 0.03059(15) Uani 1 1 d . . .
S2 S 0.33076(7) 0.07883(2) 0.57736(7) 0.03464(17) Uani 1 1 d . . .
S3 S 0.04404(7) 0.09211(2) 0.22009(8) 0.03790(17) Uani 1 1 d . . .
N11 N 0.3502(2) 0.11111(7) 0.1816(2) 0.0345(5) Uani 1 1 d . . .
N12 N 0.2543(3) 0.16801(7) 0.0790(2) 0.0347(5) Uani 1 1 d . . .
N21 N 0.5111(2) 0.08849(6) 0.4238(2) 0.0312(5) Uani 1 1 d . . .
N22 N 0.6060(2) 0.11170(7) 0.6349(2) 0.0337(5) Uani 1 1 d . . .
N31 N 0.2901(2) 0.04419(7) 0.2817(2) 0.0331(5) Uani 1 1 d . . .
N32 N 0.0907(2) 0.01012(7) 0.2672(2) 0.0327(5) Uani 1 1 d . . .
C11 C 0.3118(3) 0.14951(8) 0.2034(3) 0.0296(5) Uani 1 1 d . . .
C12 C 0.3145(3) 0.10595(10) 0.0413(3) 0.0432(7) Uani 1 1 d . . .
H12A H 0.3298 0.0823 -0.0027 0.052 Uiso 1 1 calc R . .
C13 C 0.2542(4) 0.14043(10) -0.0224(3) 0.0440(7) Uani 1 1 d . . .
H13A H 0.2186 0.1449 -0.1181 0.053 Uiso 1 1 calc R . .
C14 C 0.1932(3) 0.21038(8) 0.0514(3) 0.0377(6) Uani 1 1 d . . .
C15 C 0.1416(4) 0.21808(11) -0.1032(3) 0.0597(9) Uani 1 1 d . . .
H15A H 0.0644 0.1991 -0.1491 0.089 Uiso 1 1 calc R . .
H15B H 0.2228 0.2145 -0.1374 0.089 Uiso 1 1 calc R . .
H15C H 0.1048 0.2455 -0.1217 0.089 Uiso 1 1 calc R . .
C16 C 0.3140(3) 0.24082(9) 0.1218(4) 0.0476(8) Uani 1 1 d . . .
H16A H 0.3487 0.2361 0.2205 0.071 Uiso 1 1 calc R . .
H16B H 0.2755 0.2681 0.1033 0.071 Uiso 1 1 calc R . .
H16C H 0.3943 0.2376 0.0863 0.071 Uiso 1 1 calc R . .
C17 C 0.0630(3) 0.21407(10) 0.1022(3) 0.0464(7) Uani 1 1 d . . .
H17A H 0.0949 0.2095 0.2009 0.070 Uiso 1 1 calc R . .
H17B H -0.0103 0.1941 0.0560 0.070 Uiso 1 1 calc R . .
H17C H 0.0213 0.2410 0.0820 0.070 Uiso 1 1 calc R . .
C21 C 0.4871(3) 0.09334(8) 0.5444(3) 0.0295(5) Uani 1 1 d . . .
C22 C 0.6474(3) 0.10425(9) 0.4383(3) 0.0391(7) Uani 1 1 d . . .
H22A H 0.6918 0.1048 0.3697 0.047 Uiso 1 1 calc R . .
C23 C 0.7053(3) 0.11853(8) 0.5669(3) 0.0399(7) Uani 1 1 d . . .
H23A H 0.7971 0.1310 0.6043 0.048 Uiso 1 1 calc R . .
C24 C 0.6230(3) 0.12780(10) 0.7770(3) 0.0437(7) Uani 1 1 d . . .
C25 C 0.5113(4) 0.16103(11) 0.7650(4) 0.0567(9) Uani 1 1 d . . .
H25A H 0.5256 0.1825 0.7064 0.085 Uiso 1 1 calc R . .
H25B H 0.5233 0.1718 0.8558 0.085 Uiso 1 1 calc R . .
H25C H 0.4136 0.1500 0.7251 0.085 Uiso 1 1 calc R . .
C26 C 0.7772(4) 0.14526(15) 0.8402(5) 0.0772(13) Uani 1 1 d . . .
H26A H 0.7902 0.1675 0.7836 0.116 Uiso 1 1 calc R . .
H26B H 0.8487 0.1243 0.8445 0.116 Uiso 1 1 calc R . .
H26C H 0.7904 0.1551 0.9325 0.116 Uiso 1 1 calc R . .
C27 C 0.6058(4) 0.09308(12) 0.8690(3) 0.0582(9) Uani 1 1 d . . .
H27A H 0.5085 0.0817 0.8309 0.087 Uiso 1 1 calc R . .
H27B H 0.6202 0.1033 0.9610 0.087 Uiso 1 1 calc R . .
H27C H 0.6779 0.0723 0.8732 0.087 Uiso 1 1 calc R . .
C31 C 0.1439(3) 0.04785(8) 0.2555(3) 0.0311(5) Uani 1 1 d . . .
C32 C 0.3280(3) 0.00427(8) 0.3133(3) 0.0407(7) Uani 1 1 d . . .
H32A H 0.4229 -0.0065 0.3369 0.049 Uiso 1 1 calc R . .
C33 C 0.2069(3) -0.01668(8) 0.3049(3) 0.0397(6) Uani 1 1 d . . .
H33A H 0.2019 -0.0445 0.3215 0.048 Uiso 1 1 calc R . .
C34 C -0.0676(3) -0.00207(9) 0.2356(3) 0.0360(6) Uani 1 1 d . . .
C35 C -0.1493(3) 0.00676(12) 0.0825(3) 0.0528(9) Uani 1 1 d . . .
H35A H -0.1043 -0.0083 0.0261 0.079 Uiso 1 1 calc R . .
H35B H -0.1445 0.0355 0.0652 0.079 Uiso 1 1 calc R . .
H35C H -0.2507 -0.0014 0.0595 0.079 Uiso 1 1 calc R . .
C36 C -0.1365(4) 0.02050(11) 0.3274(3) 0.0518(8) Uani 1 1 d . . .
H36A H -0.0831 0.0144 0.4233 0.078 Uiso 1 1 calc R . .
H36B H -0.2375 0.0121 0.3055 0.078 Uiso 1 1 calc R . .
H36C H -0.1328 0.0494 0.3120 0.078 Uiso 1 1 calc R . .
C37 C -0.0736(4) -0.04740(9) 0.2596(3) 0.0469(7) Uani 1 1 d . . .
H37A H -0.0225 -0.0534 0.3560 0.070 Uiso 1 1 calc R . .
H37B H -0.0274 -0.0618 0.2028 0.070 Uiso 1 1 calc R . .
H37C H -0.1747 -0.0559 0.2354 0.070 Uiso 1 1 calc R . .
H1 H 0.486(3) 0.0600(9) 0.227(3) 0.039(8) Uiso 1 1 d . . .
C2S C 0.7027(6) 0.22153(19) 0.3692(7) 0.1045(18) Uani 1 1 d . . .
C1S C 0.6944(8) 0.2055(4) 0.2424(11) 0.196(5) Uani 1 1 d . . .
N1S N 0.6865(12) 0.1918(7) 0.1398(11) 0.410(12) Uani 1 1 d . . .

loop_
_atom_site_aniso_label
_atom_site_aniso_U_11
_atom_site_aniso_U_22
_atom_site_aniso_U_33
_atom_site_aniso_U_23
_atom_site_aniso_U_13
_atom_site_aniso_U_12
Zn 0.02883(16) 0.03071(17) 0.03331(19) -0.00099(13) 0.01142(13) 0.00020(12)
Br 0.04644(19) 0.0515(2) 0.0672(2) -0.00897(16) 0.03529(17) -0.00059(14)
B 0.0359(15) 0.0305(15) 0.0419(18) -0.0027(14) 0.0160(14) 0.0019(12)
S1 0.0400(4) 0.0272(3) 0.0255(3) -0.0020(3) 0.0121(3) -0.0038(3)
S2 0.0274(3) 0.0406(4) 0.0369(4) 0.0086(3) 0.0120(3) -0.0023(3)
S3 0.0344(3) 0.0275(3) 0.0425(4) -0.0019(3) 0.0003(3) 0.0033(3)
N11 0.0446(13) 0.0323(12) 0.0301(12) -0.0032(10) 0.0173(10) -0.0021(10)
N12 0.0459(13) 0.0327(12) 0.0264(12) 0.0012(10) 0.0132(10) -0.0040(10)
N21 0.0262(10) 0.0282(11) 0.0414(13) 0.0025(10) 0.0140(10) 0.0003(8)
N22 0.0278(11) 0.0320(12) 0.0378(13) 0.0025(10) 0.0065(10) 0.0004(9)
N31 0.0347(11) 0.0248(11) 0.0369(13) -0.0012(9) 0.0081(10) 0.0024(9)
N32 0.0388(12) 0.0273(11) 0.0286(12) -0.0007(9) 0.0066(10) -0.0007(9)
C11 0.0364(13) 0.0288(13) 0.0262(13) 0.0013(11) 0.0138(11) -0.0027(10)
C12 0.0610(19) 0.0411(17) 0.0297(15) -0.0094(13) 0.0180(14) -0.0025(14)
C13 0.0628(19) 0.0454(17) 0.0267(15) -0.0049(13) 0.0185(14) -0.0028(15)
C14 0.0481(16) 0.0309(14) 0.0316(15) 0.0036(12) 0.0098(13) -0.0017(12)
C15 0.088(3) 0.051(2) 0.0330(17) 0.0123(15) 0.0116(17) 0.0039(19)
C16 0.0502(17) 0.0310(15) 0.060(2) 0.0099(14) 0.0155(16) -0.0057(13)
C17 0.0380(15) 0.0479(18) 0.0459(18) -0.0044(15) 0.0039(13) -0.0003(13)
C21 0.0244(11) 0.0260(12) 0.0357(15) 0.0065(11) 0.0069(11) 0.0015(10)
C22 0.0299(13) 0.0381(16) 0.0542(19) 0.0061(14) 0.0205(13) 0.0006(11)
C23 0.0236(12) 0.0375(15) 0.058(2) 0.0043(14) 0.0124(13) -0.0011(11)
C24 0.0380(15) 0.0480(18) 0.0380(16) -0.0056(14) 0.0032(13) -0.0001(13)
C25 0.057(2) 0.051(2) 0.058(2) -0.0087(16) 0.0122(17) 0.0082(15)
C26 0.049(2) 0.098(3) 0.070(3) -0.029(2) -0.0002(19) -0.014(2)
C27 0.065(2) 0.067(2) 0.0355(18) 0.0062(17) 0.0076(16) 0.0093(18)
C31 0.0359(14) 0.0256(13) 0.0271(13) -0.0008(10) 0.0041(11) 0.0002(10)
C32 0.0397(15) 0.0278(14) 0.0515(19) 0.0018(13) 0.0112(13) 0.0047(11)
C33 0.0457(16) 0.0259(13) 0.0456(18) 0.0042(12) 0.0127(14) 0.0029(12)
C34 0.0385(14) 0.0389(15) 0.0294(14) -0.0022(12) 0.0098(12) -0.0061(12)
C35 0.0440(17) 0.068(2) 0.0357(17) 0.0005(16) -0.0008(14) -0.0157(16)
C36 0.0581(19) 0.054(2) 0.051(2) -0.0089(16) 0.0279(16) -0.0024(15)
C37 0.0548(18) 0.0419(17) 0.0480(19) -0.0039(14) 0.0224(15) -0.0133(14)
C2S 0.080(3) 0.110(5) 0.101(4) -0.003(4) -0.001(3) 0.002(3)
C1S 0.077(4) 0.359(16) 0.148(8) 0.090(10) 0.034(5) 0.065(7)
N1S 0.167(9) 0.90(3) 0.158(9) -0.050(15) 0.042(8) 0.144(14)

loop_
_atom_type_symbol
_atom_type_description
_atom_type_scat_dispersion_real
_atom_type_scat_dispersion_imag
_atom_type_scat_source
C C 0.0033 0.0016 'International Tables Vol C Tables 4.2.6.8 and 6.1.1.4'
H H 0.0000 0.0000 'International Tables Vol C Tables 4.2.6.8 and 6.1.1.4'
B B 0.0013 0.0007 'International Tables Vol C Tables 4.2.6.8 and 6.1.1.4'
N N 0.0061 0.0033 'International Tables Vol C Tables 4.2.6.8 and 6.1.1.4'
S S 0.1246 0.1234 'International Tables Vol C Tables 4.2.6.8 and 6.1.1.4'
Zn Zn 0.2839 1.4301 'International Tables Vol C Tables 4.2.6.8 and 6.1.1.4'
Br Br -0.2901 2.4595 'International Tables Vol C Tables 4.2.6.8 and 6.1.1.4'

loop_
_geom_angle_atom_site_label_1
_geom_angle_atom_site_label_2
_geom_angle_atom_site_label_3
_geom_angle
_geom_angle_site_symmetry_1
_geom_angle_site_symmetry_3
_geom_angle_publ_flag
S1 Zn S3 105.12(3) . . ?
S1 Zn S2 105.58(2) . . ?
S3 Zn S2 108.13(3) . . ?
S1 Zn Br 111.65(2) . . ?
S3 Zn Br 117.75(2) . . ?
S2 Zn Br 107.93(2) . . ?
N11 B N21 112.1(2) . . ?
N11 B N31 112.3(2) . . ?
N21 B N31 113.2(2) . . ?
C11 S1 Zn 97.13(9) . . ?
C21 S2 Zn 95.36(9) . . ?
C31 S3 Zn 96.74(9) . . ?
C11 N11 C12 107.5(2) . . ?
C11 N11 B 133.4(2) . . ?
C12 N11 B 118.9(2) . . ?
C11 N12 C13 108.1(2) . . ?
C11 N12 C14 127.4(2) . . ?
C13 N12 C14 124.5(2) . . ?
C21 N21 C22 107.9(2) . . ?
C21 N21 B 133.1(2) . . ?
C22 N21 B 118.4(2) . . ?
C21 N22 C23 107.6(2) . . ?
C21 N22 C24 127.8(2) . . ?
C23 N22 C24 124.1(2) . . ?
C31 N31 C32 108.1(2) . . ?
C31 N31 B 133.3(2) . . ?
C32 N31 B 118.5(2) . . ?
C31 N32 C33 108.1(2) . . ?
C31 N32 C34 127.4(2) . . ?
C33 N32 C34 124.3(2) . . ?
N12 C11 N11 108.2(2) . . ?
N12 C11 S1 126.2(2) . . ?
N11 C11 S1 125.6(2) . . ?
C13 C12 N11 108.8(3) . . ?
C12 C13 N12 107.4(3) . . ?
N12 C14 C15 108.9(2) . . ?
N12 C14 C17 109.2(2) . . ?
C15 C14 C17 108.8(3) . . ?
N12 C14 C16 109.2(2) . . ?
C15 C14 C16 108.6(3) . . ?
C17 C14 C16 112.1(3) . . ?
N21 C21 N22 108.4(2) . . ?
N21 C21 S2 125.41(19) . . ?
N22 C21 S2 126.1(2) . . ?
C23 C22 N21 108.1(2) . . ?
C22 C23 N22 107.9(2) . . ?
N22 C24 C25 109.3(3) . . ?
N22 C24 C27 109.5(3) . . ?
C25 C24 C27 111.7(3) . . ?
N22 C24 C26 108.7(3) . . ?
C25 C24 C26 109.4(3) . . ?
C27 C24 C26 108.1(3) . . ?
N31 C31 N32 107.5(2) . . ?
N31 C31 S3 126.4(2) . . ?
N32 C31 S3 126.1(2) . . ?
C33 C32 N31 108.6(2) . . ?
C32 C33 N32 107.6(2) . . ?
N32 C34 C36 111.1(2) . . ?
N32 C34 C37 108.5(2) . . ?
C36 C34 C37 109.5(3) . . ?
N32 C34 C35 108.1(2) . . ?
C36 C34 C35 111.1(3) . . ?
C37 C34 C35 108.6(2) . . ?
N1S C1S C2S 178.7(19) . . ?

loop_
_geom_bond_atom_site_label_1
_geom_bond_atom_site_label_2
_geom_bond_distance
_geom_bond_site_symmetry_2
_geom_bond_publ_flag
Zn S1 2.3517(7) . ?
Zn S3 2.3578(8) . ?
Zn S2 2.3663(8) . ?
Zn Br 2.3720(4) . ?
B N11 1.546(4) . ?
B N21 1.554(4) . ?
B N31 1.567(4) . ?
S1 C11 1.730(3) . ?
S2 C21 1.728(2) . ?
S3 C31 1.724(3) . ?
N11 C11 1.362(3) . ?
N11 C12 1.377(3) . ?
N12 C11 1.359(3) . ?
N12 C13 1.384(4) . ?
N12 C14 1.510(4) . ?
N21 C21 1.345(3) . ?
N21 C22 1.382(3) . ?
N22 C21 1.360(3) . ?
N22 C23 1.384(3) . ?
N22 C24 1.511(4) . ?
N31 C31 1.358(3) . ?
N31 C32 1.379(3) . ?
N32 C31 1.370(3) . ?
N32 C33 1.383(3) . ?
N32 C34 1.515(3) . ?
C12 C13 1.347(4) . ?
C14 C15 1.520(4) . ?
C14 C17 1.524(4) . ?
C14 C16 1.531(4) . ?
C22 C23 1.339(4) . ?
C24 C25 1.518(4) . ?
C24 C27 1.531(5) . ?
C24 C26 1.532(5) . ?
C32 C33 1.341(4) . ?
C34 C36 1.520(4) . ?
C34 C37 1.522(4) . ?
C34 C35 1.537(4) . ?
C2S C1S 1.384(12) . ?
C1S N1S 1.127(14) . ?
